data_2242254
loop_
_publ_author_name
'Al-Alshaikh, Monirah A.'
'Al-Mutairi, Aamal A.'
'Ghabbour, Hazem A.'
'El-Emam, Ali A.'
'Abdelbaky, Mohammed S. M.'
'Garcia-Granda, Santiago'

_publ_section_title
;
 Syntheses and crystal structures of two adamantyl-substituted
 1,2,4-triazole-5-thione <i>N</i>-Mannich bases
;
_journal_coeditor_code SU5368
_journal_issue 8
_journal_name_full 'Acta Crystallographica Section E'
_journal_page_first 1135
_journal_page_last 1139
_journal_paper_doi 10.1107/S2056989017009756
_journal_volume 73
_journal_year 2017
_chemical_formula_iupac 'C30 H36 F N5 O S'
_chemical_formula_moiety 'C30 H36 F N5 O S'
_chemical_formula_sum 'C30 H36 F N5 O S'
_chemical_formula_weight 533.7
_chemical_name_systematic
3-(Adamantan-1-yl)-4-(4-fluorophenyl)-1-{[4-(2-methoxyphenyl)piperazin-1-yl]methyl}-4,5-dihydro-1<i>H</i>-1,2,4-triazole-5-thione
_space_group_IT_number 14
_symmetry_cell_setting monoclinic
_symmetry_space_group_name_Hall '-P 2ybc'
_symmetry_space_group_name_H-M 'P 1 21/c 1'
_atom_sites_solution_hydrogens geom
_atom_sites_solution_primary direct
_atom_sites_solution_secondary difmap
_audit_conform_dict_name cif_core.dic
_audit_conform_dict_version 2.4.3
_audit_creation_method 'WinGX routine CIF_UPDATE'
_cell_angle_alpha 90
_cell_angle_beta 101.328(2)
_cell_angle_gamma 90
_cell_formula_units_Z 4
_cell_length_a 11.3074(7)
_cell_length_b 12.1576(8)
_cell_length_c 20.4976(13)
_cell_measurement_reflns_used 8790
_cell_measurement_temperature 293(2)
_cell_measurement_theta_max 22.75
_cell_measurement_theta_min 2.45
_cell_volume 2762.9(3)
_computing_cell_refinement
;
SAINT (Bruker, 2012)
;
_computing_data_collection
;
APEX2 (Bruker, 2012)
;
_computing_data_reduction
;
SAINT (Bruker, 2012)
;
_computing_molecular_graphics
;
PLATON (Spek, 2009) and Mercury (Macrae <i>et al.</i>,  2008)
;
_computing_publication_material
;
SHELXL2016 (Sheldrick, 2015), WinGX (Farrugia, 2012)
and publCIF (Westrip, 2010)
;
_computing_structure_refinement
;
SHELXL2016 (Sheldrick, 2015)
;
_computing_structure_solution
;
SHELXS2016 (Sheldrick, 2008)
;
_diffrn_ambient_temperature 293(2)
_diffrn_measured_fraction_theta_full 1
_diffrn_measured_fraction_theta_max 1
_diffrn_measurement_device_type 'Bruker APEXII CCD'
_diffrn_measurement_method '\f and \w scans'
_diffrn_radiation_monochromator graphite
_diffrn_radiation_source 'fine-focus sealed tube'
_diffrn_radiation_type MoK\a
_diffrn_radiation_wavelength 0.71073
_diffrn_reflns_av_R_equivalents 0.1337
_diffrn_reflns_limit_h_max 14
_diffrn_reflns_limit_h_min -14
_diffrn_reflns_limit_k_max 15
_diffrn_reflns_limit_k_min -15
_diffrn_reflns_limit_l_max 26
_diffrn_reflns_limit_l_min -26
_diffrn_reflns_number 67287
_diffrn_reflns_theta_full 27.49
_diffrn_reflns_theta_max 27.49
_diffrn_reflns_theta_min 2.45
_exptl_absorpt_coefficient_mu 0.157
_exptl_absorpt_correction_T_max 0.975
_exptl_absorpt_correction_T_min 0.965
_exptl_absorpt_correction_type multi-scan
_exptl_absorpt_process_details
;
(SADABS; Bruker, 2012)
;
_exptl_crystal_colour colourless
_exptl_crystal_density_diffrn 1.283
_exptl_crystal_density_method 'not measured'
_exptl_crystal_description block
_exptl_crystal_F_000 1136
_exptl_crystal_size_max 0.42
_exptl_crystal_size_mid 0.19
_exptl_crystal_size_min 0.16
_refine_diff_density_max 0.162
_refine_diff_density_min -0.219
_refine_ls_extinction_method none
_refine_ls_goodness_of_fit_ref 1.01
_refine_ls_hydrogen_treatment constr
_refine_ls_matrix_type full
_refine_ls_number_constraints 0
_refine_ls_number_parameters 344
_refine_ls_number_reflns 6347
_refine_ls_number_restraints 0
_refine_ls_restrained_S_all 1.01
_refine_ls_R_factor_all 0.1405
_refine_ls_R_factor_gt 0.0548
_refine_ls_shift/su_max 0
_refine_ls_shift/su_mean 0
_refine_ls_structure_factor_coef Fsqd
_refine_ls_weighting_details 'calc w=1/[\s^2^(Fo^2^)+(0.0452P)^2^+0.8222P] where P=(Fo^2^+2Fc^2^)/3'
_refine_ls_weighting_scheme calc
_refine_ls_wR_factor_gt 0.1067
_refine_ls_wR_factor_ref 0.1327
_reflns_number_gt 3203
_reflns_number_total 6350
_reflns_threshold_expression >2sigma(I)
_cod_data_source_file su5368sup1.cif
_cod_data_source_block II
_cod_original_sg_symbol_H-M 'P 21/c'
_cod_database_code 2242254

loop_
_symmetry_equiv_pos_as_xyz
'x, y, z'
'-x, y+1/2, -z+1/2'
'-x, -y, -z'
'x, -y-1/2, z-1/2'

loop_
_atom_site_type_symbol
_atom_site_label
_atom_site_fract_x
_atom_site_fract_y
_atom_site_fract_z
_atom_site_U_iso_or_equiv
_atom_site_adp_type
_atom_site_calc_flag
_atom_site_occupancy
S S1 0.24167(6) 0.32667(6) 0.43345(3) 0.0608(2) Uani d 1
F F1 0.3856(2) 0.79567(15) 0.45842(10) 0.1199(8) Uani d 1
O O1 0.34615(16) -0.06806(14) 0.77358(8) 0.0618(5) Uani d 1
N N1 0.19559(16) 0.42142(14) 0.54744(10) 0.0428(5) Uani d 1
N N3 0.13241(17) 0.25598(15) 0.53226(9) 0.0469(5) Uani d 1
N N2 0.10390(17) 0.28893(15) 0.59193(10) 0.0481(5) Uani d 1
N N4 0.18293(18) 0.05911(15) 0.54290(9) 0.0476(5) Uani d 1
N N5 0.35533(17) -0.04464(14) 0.64472(9) 0.0439(5) Uani d 1
C C1 0.0665(2) 0.5658(2) 0.64261(13) 0.0583(7) Uani d 1
H H1A 0.1087 0.6099 0.615 0.07 Uiso calc 1
H H1B -0.0137 0.5502 0.6174 0.07 Uiso calc 1
C C2 0.0572(3) 0.6293(2) 0.70571(14) 0.0645(8) Uani d 1
H H2A 0.014 0.6984 0.6932 0.077 Uiso calc 1
C C3 -0.0100(3) 0.5635(2) 0.74851(16) 0.0755(9) Uani d 1
H H3A -0.0907 0.5476 0.7242 0.091 Uiso calc 1
H H3B -0.0167 0.6053 0.7879 0.091 Uiso calc 1
C C4 0.0574(3) 0.4566(2) 0.76852(15) 0.0750(9) Uani d 1
H H4A 0.0135 0.4131 0.7962 0.09 Uiso calc 1
C C5 0.0666(3) 0.3909(2) 0.70539(14) 0.0680(8) Uani d 1
H H5A 0.1084 0.3221 0.7179 0.082 Uiso calc 1
H H5B -0.0137 0.3739 0.6808 0.082 Uiso calc 1
C C6 0.13488(19) 0.45742(17) 0.66124(11) 0.0412(6) Uani d 1
C C7 0.1822(3) 0.6551(2) 0.74427(15) 0.0741(9) Uani d 1
H H7A 0.2254 0.6987 0.717 0.089 Uiso calc 1
H H7B 0.1765 0.6975 0.7836 0.089 Uiso calc 1
C C8 0.2498(2) 0.5495(2) 0.76445(14) 0.0688(8) Uani d 1
H H8A 0.3305 0.5668 0.7897 0.083 Uiso calc 1
C C9 0.2610(2) 0.4844(2) 0.70174(13) 0.0596(7) Uani d 1
H H9A 0.3051 0.4168 0.7143 0.072 Uiso calc 1
H H9B 0.3054 0.5274 0.6748 0.072 Uiso calc 1
C C10 0.1828(3) 0.4810(3) 0.80713(14) 0.0807(9) Uani d 1
H H10A 0.2258 0.4127 0.8194 0.097 Uiso calc 1
H H10B 0.1779 0.5207 0.8476 0.097 Uiso calc 1
C C11 0.14343(19) 0.39012(18) 0.60057(11) 0.0413(6) Uani d 1
C C12 0.1899(2) 0.33355(19) 0.50378(12) 0.0455(6) Uani d 1
C C13 0.2440(2) 0.52480(18) 0.53089(11) 0.0429(6) Uani d 1
C C14 0.3666(2) 0.5415(2) 0.54450(13) 0.0610(7) Uani d 1
H H14A 0.4173 0.4902 0.5695 0.073 Uiso calc 1
C C15 0.4142(3) 0.6341(3) 0.52107(16) 0.0785(10) Uani d 1
H H15A 0.4969 0.6466 0.53 0.094 Uiso calc 1
C C16 0.3373(4) 0.7071(2) 0.48460(16) 0.0740(9) Uani d 1
C C17 0.2163(3) 0.6944(2) 0.47141(14) 0.0666(8) Uani d 1
H H17A 0.1662 0.7472 0.4474 0.08 Uiso calc 1
C C18 0.1692(2) 0.60109(19) 0.49462(12) 0.0514(6) Uani d 1
H H18A 0.0862 0.5897 0.4857 0.062 Uiso calc 1
C C19 0.1079(2) 0.14220(19) 0.50729(12) 0.0550(7) Uani d 1
H H19A 0.0246 0.1246 0.5083 0.066 Uiso calc 1
H H19B 0.1165 0.1399 0.4612 0.066 Uiso calc 1
C C20 0.3118(2) 0.0819(2) 0.55064(12) 0.0541(7) Uani d 1
H H20A 0.3322 0.146 0.5788 0.065 Uiso calc 1
H H20B 0.3305 0.0983 0.5075 0.065 Uiso calc 1
C C21 0.3869(2) -0.0149(2) 0.58108(12) 0.0560(7) Uani d 1
H H21A 0.3728 -0.0772 0.551 0.067 Uiso calc 1
H H21B 0.4719 0.0039 0.588 0.067 Uiso calc 1
C C22 0.2259(2) -0.06913(19) 0.63489(12) 0.0505(6) Uani d 1
H H22A 0.2053 -0.0894 0.677 0.061 Uiso calc 1
H H22B 0.2066 -0.1307 0.6046 0.061 Uiso calc 1
C C23 0.1536(2) 0.03040(19) 0.60675(12) 0.0483(6) Uani d 1
H H23A 0.0681 0.0145 0.6011 0.058 Uiso calc 1
H H23B 0.1721 0.0918 0.6373 0.058 Uiso calc 1
C C24 0.4291(2) -0.12587(18) 0.68294(12) 0.0453(6) Uani d 1
C C25 0.5089(2) -0.1917(2) 0.65777(13) 0.0592(7) Uani d 1
H H25A 0.5185 -0.1814 0.6142 0.071 Uiso calc 1
C C26 0.5751(3) -0.2730(2) 0.69618(16) 0.0722(8) Uani d 1
H H26A 0.6289 -0.316 0.6783 0.087 Uiso calc 1
C C27 0.5616(2) -0.2903(2) 0.76022(16) 0.0686(8) Uani d 1
H H27A 0.6031 -0.3471 0.7852 0.082 Uiso calc 1
C C28 0.4857(2) -0.2226(2) 0.78764(13) 0.0591(7) Uani d 1
H H28A 0.4781 -0.2326 0.8316 0.071 Uiso calc 1
C C29 0.4211(2) -0.14002(19) 0.74968(13) 0.0482(6) Uani d 1
C C30 0.3295(3) -0.0813(2) 0.83902(13) 0.0715(8) Uani d 1
H H30A 0.2762 -0.0251 0.8491 0.107 Uiso calc 1
H H30B 0.4059 -0.0755 0.8691 0.107 Uiso calc 1
H H30C 0.295 -0.1523 0.8437 0.107 Uiso calc 1

loop_
_atom_site_aniso_label
_atom_site_aniso_U_11
_atom_site_aniso_U_22
_atom_site_aniso_U_33
_atom_site_aniso_U_12
_atom_site_aniso_U_13
_atom_site_aniso_U_23
S1 0.0707(5) 0.0622(4) 0.0515(4) 0.0101(4) 0.0172(3) -0.0018(3)
F1 0.190(2) 0.0819(13) 0.1131(15) -0.0717(13) 0.0917(15) -0.0292(11)
O1 0.0783(13) 0.0624(12) 0.0492(11) 0.0115(10) 0.0236(9) 0.0040(9)
N1 0.0404(11) 0.0354(11) 0.0527(12) 0.0050(9) 0.0089(9) -0.0016(10)
N3 0.0552(12) 0.0383(11) 0.0467(12) 0.0066(10) 0.0083(10) -0.0046(10)
N2 0.0510(12) 0.0386(12) 0.0548(13) 0.0025(9) 0.0107(10) -0.0056(10)
N4 0.0623(14) 0.0379(11) 0.0429(12) 0.0048(10) 0.0111(10) -0.0022(9)
N5 0.0504(12) 0.0391(11) 0.0444(12) 0.0031(9) 0.0144(9) 0.0027(9)
C1 0.0616(17) 0.0520(16) 0.0596(17) 0.0177(13) 0.0078(13) -0.0084(13)
C2 0.078(2) 0.0475(15) 0.0713(19) 0.0150(14) 0.0220(17) -0.0104(14)
C3 0.0684(19) 0.074(2) 0.093(2) -0.0041(16) 0.0361(17) -0.0302(17)
C4 0.104(2) 0.0573(18) 0.080(2) -0.0273(17) 0.059(2) -0.0141(16)
C5 0.087(2) 0.0501(16) 0.077(2) -0.0167(14) 0.0416(17) -0.0140(14)
C6 0.0379(13) 0.0357(13) 0.0507(14) 0.0002(10) 0.0109(11) -0.0047(11)
C7 0.100(2) 0.0554(18) 0.073(2) -0.0244(17) 0.0324(18) -0.0197(15)
C8 0.0542(17) 0.088(2) 0.0603(18) -0.0096(16) 0.0028(14) -0.0189(16)
C9 0.0476(15) 0.0727(18) 0.0578(17) 0.0027(13) 0.0086(13) -0.0064(14)
C10 0.115(3) 0.075(2) 0.0538(18) 0.0137(19) 0.0211(19) 0.0017(16)
C11 0.0348(12) 0.0383(14) 0.0496(15) 0.0037(10) 0.0055(11) -0.0008(11)
C12 0.0408(13) 0.0425(14) 0.0509(15) 0.0101(11) 0.0033(12) 0.0030(12)
C13 0.0398(14) 0.0430(14) 0.0469(14) -0.0009(11) 0.0110(11) -0.0053(11)
C14 0.0442(16) 0.0736(19) 0.0639(18) -0.0019(14) 0.0076(13) -0.0123(15)
C15 0.062(2) 0.101(3) 0.078(2) -0.037(2) 0.0290(18) -0.036(2)
C16 0.108(3) 0.0583(19) 0.068(2) -0.038(2) 0.049(2) -0.0253(16)
C17 0.095(2) 0.0471(17) 0.0617(19) -0.0013(16) 0.0260(17) 0.0011(14)
C18 0.0515(15) 0.0464(15) 0.0565(16) 0.0025(12) 0.0112(13) -0.0004(13)
C19 0.0658(17) 0.0420(15) 0.0519(16) 0.0003(12) -0.0017(13) -0.0088(12)
C20 0.0679(18) 0.0503(15) 0.0493(16) 0.0090(13) 0.0246(13) 0.0092(12)
C21 0.0662(17) 0.0518(16) 0.0546(16) 0.0119(13) 0.0231(14) 0.0034(13)
C22 0.0526(16) 0.0437(14) 0.0548(16) -0.0053(12) 0.0095(12) 0.0005(12)
C23 0.0492(14) 0.0427(14) 0.0539(16) -0.0028(11) 0.0123(12) -0.0019(12)
C24 0.0510(14) 0.0332(12) 0.0514(16) -0.0025(11) 0.0093(12) -0.0007(11)
C25 0.0704(18) 0.0520(16) 0.0562(17) 0.0172(14) 0.0147(14) 0.0009(13)
C26 0.077(2) 0.0632(19) 0.078(2) 0.0246(16) 0.0208(17) 0.0007(17)
C27 0.0634(18) 0.0545(17) 0.083(2) 0.0115(14) 0.0028(16) 0.0106(16)
C28 0.0621(17) 0.0562(16) 0.0572(17) -0.0057(14) 0.0073(14) 0.0131(14)
C29 0.0474(15) 0.0418(14) 0.0559(17) -0.0045(11) 0.0113(13) 0.0020(12)
C30 0.083(2) 0.084(2) 0.0484(17) -0.0038(16) 0.0137(15) -0.0073(15)

loop_
_atom_type_symbol
_atom_type_description
_atom_type_scat_dispersion_real
_atom_type_scat_dispersion_imag
_atom_type_scat_source
C C 0.0033 0.0016 'International Tables Vol C Tables 4.2.6.8 and 6.1.1.4'
H H 0 0 'International Tables Vol C Tables 4.2.6.8 and 6.1.1.4'
N N 0.0061 0.0033 'International Tables Vol C Tables 4.2.6.8 and 6.1.1.4'
O O 0.0106 0.006 'International Tables Vol C Tables 4.2.6.8 and 6.1.1.4'
S S 0.1246 0.1234 'International Tables Vol C Tables 4.2.6.8 and 6.1.1.4'
F F 0.0171 0.0103 'International Tables Vol C Tables 4.2.6.8 and 6.1.1.4'

loop_
_geom_angle_atom_site_label_1
_geom_angle_atom_site_label_2
_geom_angle_atom_site_label_3
_geom_angle
C29 O1 C30 118.5(2)
C12 N1 C11 108.77(18)
C12 N1 C13 119.51(19)
C11 N1 C13 131.62(19)
C12 N3 N2 113.44(18)
C12 N3 C19 125.4(2)
N2 N3 C19 121.01(19)
C11 N2 N3 105.01(19)
C19 N4 C23 114.40(19)
C19 N4 C20 113.73(19)
C23 N4 C20 110.29(18)
C24 N5 C21 116.26(18)
C24 N5 C22 113.26(18)
C21 N5 C22 109.82(19)
C2 C1 C6 109.8(2)
C2 C1 H1A 109.7
C6 C1 H1A 109.7
C2 C1 H1B 109.7
C6 C1 H1B 109.7
H1A C1 H1B 108.2
C3 C2 C7 109.5(2)
C3 C2 C1 110.6(2)
C7 C2 C1 109.6(2)
C3 C2 H2A 109
C7 C2 H2A 109
C1 C2 H2A 109
C2 C3 C4 109.2(2)
C2 C3 H3A 109.8
C4 C3 H3A 109.8
C2 C3 H3B 109.8
C4 C3 H3B 109.8
H3A C3 H3B 108.3
C10 C4 C3 110.0(2)
C10 C4 C5 109.3(2)
C3 C4 C5 109.2(3)
C10 C4 H4A 109.4
C3 C4 H4A 109.4
C5 C4 H4A 109.4
C6 C5 C4 110.3(2)
C6 C5 H5A 109.6
C4 C5 H5A 109.6
C6 C5 H5B 109.6
C4 C5 H5B 109.6
H5A C5 H5B 108.1
C11 C6 C5 108.80(19)
C11 C6 C1 111.76(19)
C5 C6 C1 108.2(2)
C11 C6 C9 110.99(18)
C5 C6 C9 108.4(2)
C1 C6 C9 108.60(19)
C8 C7 C2 109.8(2)
C8 C7 H7A 109.7
C2 C7 H7A 109.7
C8 C7 H7B 109.7
C2 C7 H7B 109.7
H7A C7 H7B 108.2
C7 C8 C10 110.0(2)
C7 C8 C9 109.2(2)
C10 C8 C9 109.4(2)
C7 C8 H8A 109.4
C10 C8 H8A 109.4
C9 C8 H8A 109.4
C8 C9 C6 110.0(2)
C8 C9 H9A 109.7
C6 C9 H9A 109.7
C8 C9 H9B 109.7
C6 C9 H9B 109.7
H9A C9 H9B 108.2
C4 C10 C8 109.2(2)
C4 C10 H10A 109.8
C8 C10 H10A 109.8
C4 C10 H10B 109.8
C8 C10 H10B 109.8
H10A C10 H10B 108.3
N2 C11 N1 109.73(19)
N2 C11 C6 123.1(2)
N1 C11 C6 127.1(2)
N3 C12 N1 103.03(19)
N3 C12 S1 128.71(18)
N1 C12 S1 128.26(18)
C18 C13 C14 120.0(2)
C18 C13 N1 119.7(2)
C14 C13 N1 119.8(2)
C13 C14 C15 119.9(3)
C13 C14 H14A 120.1
C15 C14 H14A 120.1
C16 C15 C14 118.4(3)
C16 C15 H15A 120.8
C14 C15 H15A 120.8
C17 C16 C15 123.3(3)
C17 C16 F1 118.6(4)
C15 C16 F1 118.0(3)
C16 C17 C18 118.0(3)
C16 C17 H17A 121
C18 C17 H17A 121
C13 C18 C17 120.3(3)
C13 C18 H18A 119.8
C17 C18 H18A 119.8
N4 C19 N3 115.62(19)
N4 C19 H19A 108.4
N3 C19 H19A 108.4
N4 C19 H19B 108.4
N3 C19 H19B 108.4
H19A C19 H19B 107.4
N4 C20 C21 111.4(2)
N4 C20 H20A 109.4
C21 C20 H20A 109.4
N4 C20 H20B 109.4
C21 C20 H20B 109.4
H20A C20 H20B 108
N5 C21 C20 110.12(19)
N5 C21 H21A 109.6
C20 C21 H21A 109.6
N5 C21 H21B 109.6
C20 C21 H21B 109.6
H21A C21 H21B 108.2
N5 C22 C23 109.88(18)
N5 C22 H22A 109.7
C23 C22 H22A 109.7
N5 C22 H22B 109.7
C23 C22 H22B 109.7
H22A C22 H22B 108.2
N4 C23 C22 109.52(19)
N4 C23 H23A 109.8
C22 C23 H23A 109.8
N4 C23 H23B 109.8
C22 C23 H23B 109.8
H23A C23 H23B 108.2
C25 C24 C29 117.8(2)
C25 C24 N5 123.5(2)
C29 C24 N5 118.7(2)
C24 C25 C26 121.4(3)
C24 C25 H25A 119.3
C26 C25 H25A 119.3
C27 C26 C25 120.3(3)
C27 C26 H26A 119.9
C25 C26 H26A 119.9
C26 C27 C28 119.5(3)
C26 C27 H27A 120.2
C28 C27 H27A 120.2
C27 C28 C29 120.2(3)
C27 C28 H28A 119.9
C29 C28 H28A 119.9
O1 C29 C28 123.7(2)
O1 C29 C24 115.7(2)
C28 C29 C24 120.6(2)
O1 C30 H30A 109.5
O1 C30 H30B 109.5
H30A C30 H30B 109.5
O1 C30 H30C 109.5
H30A C30 H30C 109.5
H30B C30 H30C 109.5

loop_
_geom_bond_atom_site_label_1
_geom_bond_atom_site_label_2
_geom_bond_distance
S1 C12 1.661(2)
F1 C16 1.364(3)
O1 C29 1.374(3)
O1 C30 1.400(3)
N1 C12 1.387(3)
N1 C11 1.390(3)
N1 C13 1.438(3)
N3 C12 1.342(3)
N3 N2 1.384(3)
N3 C19 1.482(3)
N2 C11 1.309(3)
N4 C19 1.425(3)
N4 C23 1.454(3)
N4 C20 1.461(3)
N5 C24 1.424(3)
N5 C21 1.464(3)
N5 C22 1.468(3)
C1 C2 1.528(3)
C1 C6 1.537(3)
C1 H1A 0.97
C1 H1B 0.97
C2 C3 1.500(4)
C2 C7 1.510(4)
C2 H2A 0.98
C3 C4 1.522(4)
C3 H3A 0.97
C3 H3B 0.97
C4 C10 1.511(4)
C4 C5 1.541(4)
C4 H4A 0.98
C5 C6 1.531(3)
C5 H5A 0.97
C5 H5B 0.97
C6 C11 1.507(3)
C6 C9 1.538(3)
C7 C8 1.509(4)
C7 H7A 0.97
C7 H7B 0.97
C8 C10 1.514(4)
C8 C9 1.536(3)
C8 H8A 0.98
C9 H9A 0.97
C9 H9B 0.97
C10 H10A 0.97
C10 H10B 0.97
C13 C18 1.372(3)
C13 C14 1.374(3)
C14 C15 1.375(4)
C14 H14A 0.93
C15 C16 1.358(4)
C15 H15A 0.93
C16 C17 1.351(4)
C17 C18 1.377(3)
C17 H17A 0.93
C18 H18A 0.93
C19 H19A 0.97
C19 H19B 0.97
C20 C21 1.512(3)
C20 H20A 0.97
C20 H20B 0.97
C21 H21A 0.97
C21 H21B 0.97
C22 C23 1.510(3)
C22 H22A 0.97
C22 H22B 0.97
C23 H23A 0.97
C23 H23B 0.97
C24 C25 1.380(3)
C24 C29 1.399(3)
C25 C26 1.388(3)
C25 H25A 0.93
C26 C27 1.367(4)
C26 H26A 0.93
C27 C28 1.385(4)
C27 H27A 0.93
C28 C29 1.387(3)
C28 H28A 0.93
C30 H30A 0.96
C30 H30B 0.96
C30 H30C 0.96

loop_
_geom_hbond_atom_site_label_D
_geom_hbond_atom_site_label_H
_geom_hbond_atom_site_label_A
_geom_hbond_site_symmetry_A
_geom_hbond_distance_DH
_geom_hbond_distance_HA
_geom_hbond_distance_DA
_geom_hbond_angle_DHA
C21 H21A F1 1_545 0.97 2.47 3.407(3) 162
C18 H18A Cg1 3_555 0.93 2.81 3.661 152
C9 H9A Cg8 2_645 0.97 2.80 3.697 155

loop_
_geom_torsion_atom_site_label_1
_geom_torsion_atom_site_label_2
_geom_torsion_atom_site_label_3
_geom_torsion_atom_site_label_4
_geom_torsion
C12 N3 N2 C11 0.7(2)
C19 N3 N2 C11 176.39(19)
C6 C1 C2 C3 -60.5(3)
C6 C1 C2 C7 60.3(3)
C7 C2 C3 C4 -60.2(3)
C1 C2 C3 C4 60.6(3)
C2 C3 C4 C10 60.1(3)
C2 C3 C4 C5 -59.9(3)
C10 C4 C5 C6 -60.3(3)
C3 C4 C5 C6 60.2(3)
C4 C5 C6 C11 179.3(2)
C4 C5 C6 C1 -59.1(3)
C4 C5 C6 C9 58.5(3)
C2 C1 C6 C11 178.4(2)
C2 C1 C6 C5 58.6(3)
C2 C1 C6 C9 -58.8(3)
C3 C2 C7 C8 60.3(3)
C1 C2 C7 C8 -61.2(3)
C2 C7 C8 C10 -59.4(3)
C2 C7 C8 C9 60.7(3)
C7 C8 C9 C6 -59.9(3)
C10 C8 C9 C6 60.6(3)
C11 C6 C9 C8 -178.1(2)
C5 C6 C9 C8 -58.6(3)
C1 C6 C9 C8 58.7(3)
C3 C4 C10 C8 -59.0(3)
C5 C4 C10 C8 61.0(3)
C7 C8 C10 C4 58.6(3)
C9 C8 C10 C4 -61.4(3)
N3 N2 C11 N1 0.3(2)
N3 N2 C11 C6 -177.88(18)
C12 N1 C11 N2 -1.1(2)
C13 N1 C11 N2 175.1(2)
C12 N1 C11 C6 177.0(2)
C13 N1 C11 C6 -6.8(4)
C5 C6 C11 N2 -3.9(3)
C1 C6 C11 N2 -123.3(2)
C9 C6 C11 N2 115.2(2)
C5 C6 C11 N1 178.3(2)
C1 C6 C11 N1 58.8(3)
C9 C6 C11 N1 -62.6(3)
N2 N3 C12 N1 -1.3(2)
C19 N3 C12 N1 -176.79(19)
N2 N3 C12 S1 178.75(16)
C19 N3 C12 S1 3.3(3)
C11 N1 C12 N3 1.4(2)
C13 N1 C12 N3 -175.31(18)
C11 N1 C12 S1 -178.65(17)
C13 N1 C12 S1 4.6(3)
C12 N1 C13 C18 88.6(3)
C11 N1 C13 C18 -87.3(3)
C12 N1 C13 C14 -83.7(3)
C11 N1 C13 C14 100.5(3)
C18 C13 C14 C15 -0.7(4)
N1 C13 C14 C15 171.5(2)
C13 C14 C15 C16 -0.2(4)
C14 C15 C16 C17 1.5(4)
C14 C15 C16 F1 -176.4(2)
C15 C16 C17 C18 -2.0(4)
F1 C16 C17 C18 176.0(2)
C14 C13 C18 C17 0.3(4)
N1 C13 C18 C17 -172.0(2)
C16 C17 C18 C13 1.0(4)
C23 N4 C19 N3 75.5(3)
C20 N4 C19 N3 -52.4(3)
C12 N3 C19 N4 104.2(3)
N2 N3 C19 N4 -71.0(3)
C19 N4 C20 C21 -172.94(19)
C23 N4 C20 C21 57.0(2)
C24 N5 C21 C20 -172.6(2)
C22 N5 C21 C20 57.1(3)
N4 C20 C21 N5 -56.0(3)
C24 N5 C22 C23 168.36(19)
C21 N5 C22 C23 -59.8(2)
C19 N4 C23 C22 171.58(19)
C20 N4 C23 C22 -58.7(2)
N5 C22 C23 N4 60.5(2)
C21 N5 C24 C25 -13.9(3)
C22 N5 C24 C25 114.7(3)
C21 N5 C24 C29 165.9(2)
C22 N5 C24 C29 -65.5(3)
C29 C24 C25 C26 3.0(4)
N5 C24 C25 C26 -177.2(2)
C24 C25 C26 C27 0.6(4)
C25 C26 C27 C28 -3.1(4)
C26 C27 C28 C29 2.0(4)
C30 O1 C29 C28 -2.9(3)
C30 O1 C29 C24 176.8(2)
C27 C28 C29 O1 -178.5(2)
C27 C28 C29 C24 1.7(4)
C25 C24 C29 O1 176.1(2)
N5 C24 C29 O1 -3.7(3)
C25 C24 C29 C28 -4.2(3)
N5 C24 C29 C28 176.1(2)

_cod_database_fobs_code 2242254
